data_4341440
loop_
_publ_author_name
'Blankenship, Trevor V.'
'Dickman, Matthew J.'
'van de Burgt, Lambertus J.'
'Latturner, Susan E.'

_publ_section_title
;
 Ca12InC13-x and Ba12InC18H4: Alkaline-Earth Indium Allenylides
 Synthesized in AE/Li Flux (AE = Ca, Ba).
;
_journal_issue 3
_journal_name_full 'Inorganic chemistry'
_journal_page_first 914
_journal_page_last 921
_journal_paper_doi 10.1021/ic502315m
_journal_volume 54
_journal_year 2015
_chemical_formula_sum 'C18 H4 Ba12 In'
_chemical_formula_weight 1983.11
_chemical_name_systematic
; 
 ? 
;
_space_group_IT_number 204
_symmetry_cell_setting cubic
_symmetry_space_group_name_Hall '-I 2 2 3'
_symmetry_space_group_name_H-M 'I m -3'
_atom_sites_solution_hydrogens geom
_atom_sites_solution_primary direct
_atom_sites_solution_secondary difmap
_audit_creation_method SHELXL-97
_cell_angle_alpha 90.00
_cell_angle_beta 90.00
_cell_angle_gamma 90.00
_cell_formula_units_Z 2
_cell_length_a 11.1447(7)
_cell_length_b 11.1447(7)
_cell_length_c 11.1447(7)
_cell_measurement_temperature 173(2)
_cell_volume 1384.22(15)
_computing_cell_refinement 'Saint (Bruker, 2008)'
_computing_data_collection 'APEX2 (Bruker, 2008)'
_computing_data_reduction 'Saint (Bruker, 2008)'
_computing_structure_refinement 'SHELXL-97 (Sheldrick, 2008)'
_computing_structure_solution 'SHELXS-97 (Sheldrick, 2008)'
_diffrn_ambient_temperature 173(2)
_diffrn_measured_fraction_theta_full 0.979
_diffrn_measured_fraction_theta_max 0.979
_diffrn_measurement_device_type 'Bruker APEX-II CCD area-detector'
_diffrn_radiation_monochromator graphite
_diffrn_radiation_source 'fine-focus sealed tube'
_diffrn_radiation_type MoK\a
_diffrn_radiation_wavelength 0.71073
_diffrn_reflns_av_R_equivalents 0.0367
_diffrn_reflns_av_sigmaI/netI 0.0119
_diffrn_reflns_limit_h_max 14
_diffrn_reflns_limit_h_min -14
_diffrn_reflns_limit_k_max 14
_diffrn_reflns_limit_k_min -14
_diffrn_reflns_limit_l_max 14
_diffrn_reflns_limit_l_min -14
_diffrn_reflns_number 7912
_diffrn_reflns_theta_full 28.37
_diffrn_reflns_theta_max 28.37
_diffrn_reflns_theta_min 2.58
_exptl_absorpt_coefficient_mu 17.575
_exptl_absorpt_correction_T_max 0.704
_exptl_absorpt_correction_T_min 0.536
_exptl_absorpt_correction_type multi-scan
_exptl_absorpt_process_details 'SADABS (Bruker, 2008)'
_exptl_crystal_colour silver
_exptl_crystal_density_diffrn 4.758
_exptl_crystal_density_method 'not measured'
_exptl_crystal_description spheroid
_exptl_crystal_F_000 1666
_exptl_crystal_size_max 0.04
_exptl_crystal_size_mid 0.03
_exptl_crystal_size_min 0.02
_refine_diff_density_max 0.615
_refine_diff_density_min -1.862
_refine_diff_density_rms 0.207
_refine_ls_extinction_coef 0.0064(2)
_refine_ls_extinction_expression Fc^*^=kFc[1+0.001xFc^2^\l^3^/sin(2\q)]^-1/4^
_refine_ls_extinction_method SHELXL
_refine_ls_goodness_of_fit_ref 1.272
_refine_ls_hydrogen_treatment mixed
_refine_ls_matrix_type full
_refine_ls_number_parameters 21
_refine_ls_number_reflns 331
_refine_ls_number_restraints 0
_refine_ls_restrained_S_all 1.272
_refine_ls_R_factor_all 0.0178
_refine_ls_R_factor_gt 0.0178
_refine_ls_shift/su_max 0.000
_refine_ls_shift/su_mean 0.000
_refine_ls_structure_factor_coef Fsqd
_refine_ls_weighting_details 'calc w=1/[\s^2^(Fo^2^)+(0.0133P)^2^+16.8070P] where P=(Fo^2^+2Fc^2^)/3'
_refine_ls_weighting_scheme calc
_refine_ls_wR_factor_gt 0.0447
_refine_ls_wR_factor_ref 0.0447
_reflns_number_gt 330
_reflns_number_total 331
_reflns_threshold_expression >2sigma(I)
_cod_data_source_file ic502315m_si_002.cif
_cod_data_source_block tb335cubic
_cod_depositor_comments
;
The following automatic conversions were performed:

'_exptl_absorpt_correction_type' value 'Multi-scan' changed to
'multi-scan' according to
/home/saulius/struct/COD-crude-data--automatic-downloads/rss-feeds/ACS/lib/dictionaries/cif_core.dic
dictionary named 'cif_core.dic' version 2.4.2 from 2011-04-26.

Automatic conversion script
Id: cif_fix_values 2827 2014-09-09 07:05:25Z andrius 

 Adding full bibliography for 4341440--4341442.cif.
;
_cod_original_sg_symbol_H-M Im-3
_cod_database_code 4341440

loop_
_symmetry_equiv_pos_as_xyz
'x, y, z'
'-x, -y, z'
'-x, y, -z'
'x, -y, -z'
'z, x, y'
'z, -x, -y'
'-z, -x, y'
'-z, x, -y'
'y, z, x'
'-y, z, -x'
'y, -z, -x'
'-y, -z, x'
'x+1/2, y+1/2, z+1/2'
'-x+1/2, -y+1/2, z+1/2'
'-x+1/2, y+1/2, -z+1/2'
'x+1/2, -y+1/2, -z+1/2'
'z+1/2, x+1/2, y+1/2'
'z+1/2, -x+1/2, -y+1/2'
'-z+1/2, -x+1/2, y+1/2'
'-z+1/2, x+1/2, -y+1/2'
'y+1/2, z+1/2, x+1/2'
'-y+1/2, z+1/2, -x+1/2'
'y+1/2, -z+1/2, -x+1/2'
'-y+1/2, -z+1/2, x+1/2'
'-x, -y, -z'
'x, y, -z'
'x, -y, z'
'-x, y, z'
'-z, -x, -y'
'-z, x, y'
'z, x, -y'
'z, -x, y'
'-y, -z, -x'
'y, -z, x'
'-y, z, x'
'y, z, -x'
'-x+1/2, -y+1/2, -z+1/2'
'x+1/2, y+1/2, -z+1/2'
'x+1/2, -y+1/2, z+1/2'
'-x+1/2, y+1/2, z+1/2'
'-z+1/2, -x+1/2, -y+1/2'
'-z+1/2, x+1/2, y+1/2'
'z+1/2, x+1/2, -y+1/2'
'z+1/2, -x+1/2, y+1/2'
'-y+1/2, -z+1/2, -x+1/2'
'y+1/2, -z+1/2, x+1/2'
'-y+1/2, z+1/2, x+1/2'
'y+1/2, z+1/2, -x+1/2'

loop_
_atom_site_label
_atom_site_type_symbol
_atom_site_fract_x
_atom_site_fract_y
_atom_site_fract_z
_atom_site_U_iso_or_equiv
_atom_site_adp_type
_atom_site_occupancy
_atom_site_symmetry_multiplicity
_atom_site_calc_flag
_atom_site_refinement_flags
In1 In 0.0000 0.0000 0.0000 0.0209(3) Uani 1 24 d S
Ba1 Ba 0.30273(3) 0.18009(3) 0.0000 0.01675(19) Uani 1 2 d S
C1 C 0.1517(10) 0.5000 0.0000 0.040(3) Uani 1 4 d S
C2 C 0.1606(6) 0.3815(7) 0.0000 0.0297(14) Uani 1 2 d S
H1 H 0.2500 0.2500 0.2500 0.03(4) Uani 1 6 d S

loop_
_atom_site_aniso_label
_atom_site_aniso_U_11
_atom_site_aniso_U_22
_atom_site_aniso_U_33
_atom_site_aniso_U_23
_atom_site_aniso_U_13
_atom_site_aniso_U_12
In1 0.0209(3) 0.0209(3) 0.0209(3) 0.000 0.000 0.000
Ba1 0.0202(2) 0.0181(2) 0.0120(2) 0.000 0.000 0.00510(12)
C1 0.024(5) 0.079(9) 0.018(4) 0.000 0.000 0.000
C2 0.029(3) 0.034(4) 0.026(3) 0.000 0.000 0.004(3)
H1 0.03(4) 0.03(4) 0.03(4) 0.02(5) 0.02(5) 0.02(5)

loop_
_atom_type_symbol
_atom_type_description
_atom_type_scat_dispersion_real
_atom_type_scat_dispersion_imag
_atom_type_scat_source
C C 0.0033 0.0016 'International Tables Vol C Tables 4.2.6.8 and 6.1.1.4'
H H 0.0000 0.0000 'International Tables Vol C Tables 4.2.6.8 and 6.1.1.4'
In In -0.7276 1.3100 'International Tables Vol C Tables 4.2.6.8 and 6.1.1.4'
Ba Ba -0.3244 2.2819 'International Tables Vol C Tables 4.2.6.8 and 6.1.1.4'

loop_
_geom_angle_atom_site_label_1
_geom_angle_atom_site_label_2
_geom_angle_atom_site_label_3
_geom_angle
_geom_angle_site_symmetry_1
_geom_angle_site_symmetry_3
Ba1 In1 Ba1 116.065(3) . 33
Ba1 In1 Ba1 180.0 . 25
Ba1 In1 Ba1 63.935(3) 33 25
Ba1 In1 Ba1 63.935(3) . 9
Ba1 In1 Ba1 180.000(5) 33 9
Ba1 In1 Ba1 116.065(3) 25 9
Ba1 In1 Ba1 116.065(3) . 29
Ba1 In1 Ba1 63.935(3) 33 29
Ba1 In1 Ba1 63.935(3) 25 29
Ba1 In1 Ba1 116.065(3) 9 29
Ba1 In1 Ba1 63.935(3) . 5
Ba1 In1 Ba1 116.065(3) 33 5
Ba1 In1 Ba1 116.065(3) 25 5
Ba1 In1 Ba1 63.935(3) 9 5
Ba1 In1 Ba1 180.000(11) 29 5
Ba1 In1 Ba1 116.065(3) . 35
Ba1 In1 Ba1 118.504(10) 33 35
Ba1 In1 Ba1 63.935(3) 25 35
Ba1 In1 Ba1 61.496(10) 9 35
Ba1 In1 Ba1 116.065(3) 29 35
Ba1 In1 Ba1 63.935(3) 5 35
Ba1 In1 Ba1 116.065(3) . 7
Ba1 In1 Ba1 116.065(3) 33 7
Ba1 In1 Ba1 63.935(3) 25 7
Ba1 In1 Ba1 63.935(3) 9 7
Ba1 In1 Ba1 61.496(10) 29 7
Ba1 In1 Ba1 118.504(10) 5 7
Ba1 In1 Ba1 63.935(3) 35 7
Ba1 In1 Ba1 63.935(3) . 31
Ba1 In1 Ba1 63.935(3) 33 31
Ba1 In1 Ba1 116.065(3) 25 31
Ba1 In1 Ba1 116.065(3) 9 31
Ba1 In1 Ba1 118.504(10) 29 31
Ba1 In1 Ba1 61.496(10) 5 31
Ba1 In1 Ba1 116.065(3) 35 31
Ba1 In1 Ba1 180.000(5) 7 31
Ba1 In1 Ba1 61.496(10) . 27
Ba1 In1 Ba1 116.065(3) 33 27
Ba1 In1 Ba1 118.504(10) 25 27
Ba1 In1 Ba1 63.935(3) 9 27
Ba1 In1 Ba1 63.935(3) 29 27
Ba1 In1 Ba1 116.065(3) 5 27
Ba1 In1 Ba1 116.065(3) 35 27
Ba1 In1 Ba1 63.935(3) 7 27
Ba1 In1 Ba1 116.065(3) 31 27
Ba1 In1 Ba1 118.504(10) . 3
Ba1 In1 Ba1 63.935(3) 33 3
Ba1 In1 Ba1 61.496(10) 25 3
Ba1 In1 Ba1 116.065(3) 9 3
Ba1 In1 Ba1 116.065(3) 29 3
Ba1 In1 Ba1 63.935(3) 5 3
Ba1 In1 Ba1 63.935(3) 35 3
Ba1 In1 Ba1 116.065(3) 7 3
Ba1 In1 Ba1 63.935(3) 31 3
Ba1 In1 Ba1 180.000(11) 27 3
Ba1 In1 Ba1 63.935(3) . 11
Ba1 In1 Ba1 61.496(10) 33 11
Ba1 In1 Ba1 116.065(3) 25 11
Ba1 In1 Ba1 118.504(10) 9 11
Ba1 In1 Ba1 63.935(3) 29 11
Ba1 In1 Ba1 116.065(3) 5 11
Ba1 In1 Ba1 180.000(9) 35 11
Ba1 In1 Ba1 116.065(3) 7 11
Ba1 In1 Ba1 63.935(3) 31 11
Ba1 In1 Ba1 63.935(3) 27 11
Ba1 In1 Ba1 116.065(3) 3 11
C2 Ba1 C2 139.34(13) . 11
C2 Ba1 C2 139.34(13) . 9
C2 Ba1 C2 78.5(2) 11 9
C2 Ba1 C1 84.8(2) . 41
C2 Ba1 C1 102.97(18) 11 41
C2 Ba1 C1 102.97(18) 9 41
C2 Ba1 C2 86.64(9) . 41
C2 Ba1 C2 117.0(2) 11 41
C2 Ba1 C2 85.26(15) 9 41
C1 Ba1 C2 25.10(13) 41 41
C2 Ba1 C2 86.64(9) . 19_554
C2 Ba1 C2 85.26(15) 11 19_554
C2 Ba1 C2 117.0(2) 9 19_554
C1 Ba1 C2 25.10(13) 41 19_554
C2 Ba1 C2 50.1(3) 41 19_554
C2 Ba1 C1 148.14(16) . 9
C2 Ba1 C1 72.4(2) 11 9
C2 Ba1 C1 21.93(17) 9 9
C1 Ba1 C1 83.78(14) 41 9
C2 Ba1 C1 70.85(13) 41 9
C2 Ba1 C1 95.18(13) 19_554 9
C2 Ba1 C1 148.14(16) . 33_655
C2 Ba1 C1 21.93(17) 11 33_655
C2 Ba1 C1 72.4(2) 9 33_655
C1 Ba1 C1 83.78(14) 41 33_655
C2 Ba1 C1 95.18(13) 41 33_655
C2 Ba1 C1 70.85(13) 19_554 33_655
C1 Ba1 C1 59.2(3) 9 33_655
C2 Ba1 In1 85.53(15) . .
C2 Ba1 In1 84.48(14) 11 .
C2 Ba1 In1 84.48(14) 9 .
C1 Ba1 In1 170.30(17) 41 .
C2 Ba1 In1 153.73(12) 41 .
C2 Ba1 In1 153.73(12) 19_554 .
C1 Ba1 In1 104.61(3) 9 .
C1 Ba1 In1 104.61(3) 33_655 .
C2 Ba1 Ba1 144.78(15) . 27
C2 Ba1 Ba1 44.80(10) 11 27
C2 Ba1 Ba1 44.80(10) 9 27
C1 Ba1 Ba1 130.45(17) 41 27
C2 Ba1 Ba1 124.69(11) 41 27
C2 Ba1 Ba1 124.69(11) 19_554 27
C1 Ba1 Ba1 54.11(7) 9 27
C1 Ba1 Ba1 54.11(7) 33_655 27
In1 Ba1 Ba1 59.252(5) . 27
C2 Ba1 Ba1 42.55(11) . 31
C2 Ba1 Ba1 100.34(15) 11 31
C2 Ba1 Ba1 142.24(14) 9 31
C1 Ba1 Ba1 113.85(15) 41 31
C2 Ba1 Ba1 126.11(11) 41 31
C2 Ba1 Ba1 100.39(10) 19_554 31
C1 Ba1 Ba1 162.258(12) 9 31
C1 Ba1 Ba1 118.39(16) 33_655 31
In1 Ba1 Ba1 58.033(1) . 31
Ba1 Ba1 Ba1 109.197(6) 27 31
C2 Ba1 Ba1 42.55(11) . 5
C2 Ba1 Ba1 142.24(14) 11 5
C2 Ba1 Ba1 100.34(15) 9 5
C1 Ba1 Ba1 113.85(15) 41 5
C2 Ba1 Ba1 100.39(10) 41 5
C2 Ba1 Ba1 126.11(11) 19_554 5
C1 Ba1 Ba1 118.39(16) 9 5
C1 Ba1 Ba1 162.258(12) 33_655 5
In1 Ba1 Ba1 58.033(1) . 5
Ba1 Ba1 Ba1 109.197(6) 27 5
Ba1 Ba1 Ba1 57.742(11) 31 5
C2 C1 C2 171.4(12) 27_565 .
C2 C1 Ba1 87.2(4) 27_565 45
C2 C1 Ba1 87.2(4) . 45
C2 C1 Ba1 87.2(4) 27_565 47_554
C2 C1 Ba1 87.2(4) . 47_554
Ba1 C1 Ba1 99.1(3) 45 47_554
C2 C1 Ba1 132.6(4) 27_565 31
C2 C1 Ba1 52.9(3) . 31
Ba1 C1 Ba1 140.04(8) 45 31
Ba1 C1 Ba1 82.780(10) 47_554 31
C2 C1 Ba1 52.9(3) 27_565 7_565
C2 C1 Ba1 132.6(4) . 7_565
Ba1 C1 Ba1 82.780(10) 45 7_565
Ba1 C1 Ba1 140.04(8) 47_554 7_565
Ba1 C1 Ba1 120.8(3) 31 7_565
C2 C1 Ba1 132.6(4) 27_565 5
C2 C1 Ba1 52.9(3) . 5
Ba1 C1 Ba1 82.780(10) 45 5
Ba1 C1 Ba1 140.04(8) 47_554 5
Ba1 C1 Ba1 71.79(14) 31 5
Ba1 C1 Ba1 79.91(16) 7_565 5
C2 C1 Ba1 52.9(3) 27_565 29_565
C2 C1 Ba1 132.6(4) . 29_565
Ba1 C1 Ba1 140.04(8) 45 29_565
Ba1 C1 Ba1 82.780(10) 47_554 29_565
Ba1 C1 Ba1 79.91(16) 31 29_565
Ba1 C1 Ba1 71.79(14) 7_565 29_565
Ba1 C1 Ba1 120.8(3) 5 29_565
C1 C2 Ba1 149.1(7) . .
C1 C2 Ba1 105.2(4) . 31
Ba1 C2 Ba1 96.4(2) . 31
C1 C2 Ba1 105.2(4) . 5
Ba1 C2 Ba1 96.4(2) . 5
Ba1 C2 Ba1 90.4(2) 31 5
C1 C2 Ba1 67.7(4) . 45
Ba1 C2 Ba1 91.02(17) . 45
Ba1 C2 Ba1 172.5(3) 31 45
Ba1 C2 Ba1 89.51(2) 5 45
C1 C2 Ba1 67.7(4) . 47_554
Ba1 C2 Ba1 91.02(17) . 47_554
Ba1 C2 Ba1 89.51(2) 31 47_554
Ba1 C2 Ba1 172.5(3) 5 47_554
Ba1 C2 Ba1 89.62(19) 45 47_554

loop_
_geom_bond_atom_site_label_1
_geom_bond_atom_site_label_2
_geom_bond_distance
_geom_bond_site_symmetry_2
In1 Ba1 3.9257(4) .
In1 Ba1 3.9257(4) 33
In1 Ba1 3.9257(4) 25
In1 Ba1 3.9257(4) 9
In1 Ba1 3.9257(4) 29
In1 Ba1 3.9257(4) 5
In1 Ba1 3.9257(4) 35
In1 Ba1 3.9257(4) 7
In1 Ba1 3.9257(4) 31
In1 Ba1 3.9257(4) 27
In1 Ba1 3.9257(4) 3
In1 Ba1 3.9257(4) 11
Ba1 C2 2.747(7) .
Ba1 C2 2.829(5) 11
Ba1 C2 2.829(5) 9
Ba1 C1 2.889(7) 41
Ba1 C2 3.120(5) 41
Ba1 C2 3.120(5) 19_554
Ba1 C1 3.423(6) 9
Ba1 C1 3.423(6) 33_655
Ba1 Ba1 4.0142(7) 27
Ba1 Ba1 4.1568(5) 31
Ba1 Ba1 4.1568(5) 5
C1 C2 1.325(8) 27_565
C1 C2 1.325(8) .
C1 Ba1 2.889(7) 45
C1 Ba1 2.889(7) 47_554
C1 Ba1 3.423(6) 31
C1 Ba1 3.423(6) 7_565
C1 Ba1 3.423(6) 5
C1 Ba1 3.423(6) 29_565
C2 Ba1 2.829(5) 31
C2 Ba1 2.829(5) 5
C2 Ba1 3.120(5) 45
C2 Ba1 3.120(5) 47_554
